data_7046821
loop_
_publ_author_name
'Zi\'o\/lkowska, Aleksandra'
'Szynkiewicz, Natalia'
'Wi\'sniewska, Aleksandra'
'Pikies, Jerzy'
'Ponikiewski, \/Lukasz'

_publ_section_title
;
 Reactions of (Ph)tBuP-P(SiMe<sub>3</sub>)Li&#x00B7;3THF with
 [(PNP)TiCl<sub>2</sub>] and
 [<sup>Me</sup>NacNacTiCl<sub>2</sub>&#x00B7;THF]: synthesis of first PNP
 titanium(iv) complex with the phosphanylphosphinidene ligand
 [(PNP)Ti(Cl){\h<sup>2</sup>-P-P(Ph)tBu}].
;
_journal_issue 29
_journal_name_full 'Dalton transactions (Cambridge, England : 2003)'
_journal_page_first 9733
_journal_page_last 9741
_journal_paper_doi 10.1039/c8dt01833b
_journal_volume 47
_journal_year 2018
_chemical_compound_source 'synthesis as described'
_chemical_formula_moiety 'C25 H47 Li O3 P2 Si'
_chemical_formula_sum 'C25 H47 Li O3 P2 Si'
_chemical_formula_weight 492.59
_chemical_properties_physical Air-sensitive,Moisture-sensitive,Oxygen-sensitive
_space_group_IT_number 9
_space_group_name_Hall 'C -2yc'
_space_group_name_H-M_alt 'C 1 c 1'
_symmetry_cell_setting monoclinic
_symmetry_Int_Tables_number 9
_symmetry_space_group_name_Hall 'C -2yc'
_symmetry_space_group_name_H-M 'C 1 c 1'
_atom_sites_solution_hydrogens geom
_audit_creation_date 2017-04-06T12:29:05-00:00
_audit_creation_method 'WinGX routine CIF_UPDATE'
_audit_update_record
;
2018-01-23 deposited with the CCDC.
2018-06-21 downloaded from the CCDC.
;
_cell_angle_alpha 90
_cell_angle_beta 96.404(5)
_cell_angle_gamma 90
_cell_formula_units_Z 4
_cell_length_a 10.0158(6)
_cell_length_b 15.7842(12)
_cell_length_c 18.8280(12)
_cell_measurement_reflns_used 4428
_cell_measurement_temperature 120(2)
_cell_measurement_theta_max 26.08
_cell_measurement_theta_min 3.4
_cell_volume 2958.0(3)
_computing_cell_refinement
;
        X-Area Recipe 1.33.0.0 (STOE, 2015)
;
_computing_data_collection
;
        X-Area WinXpose 2.0.22.0 (STOE, 2016)
;
_computing_data_reduction 'STOE X-Area'
_computing_molecular_graphics 'Ortep for Windows (Farrugia, 2012)'
_computing_publication_material 'WinGX publication routines (Farrugia, 2012)'
_computing_structure_refinement 'SHELXL-2013 (Sheldrick, 2013)'
_diffrn_ambient_temperature 120(2)
_diffrn_detector 'image plate (34 cm diameter)'
_diffrn_detector_area_resol_mean 6.67
_diffrn_detector_type 'STOE Imaging Plate'
_diffrn_measured_fraction_theta_full 0.996
_diffrn_measured_fraction_theta_max 0.985
_diffrn_measurement_device '2-circle diffractometer'
_diffrn_measurement_device_type 'STOE IPDS 2T'
_diffrn_measurement_method 'rotation method, \w scans'
_diffrn_radiation_monochromator 'parabolic x-ray mirror'
_diffrn_radiation_probe x-ray
_diffrn_radiation_type MoK\a
_diffrn_radiation_wavelength 0.71073
_diffrn_reflns_av_R_equivalents 0.1446
_diffrn_reflns_av_unetI/netI 0.1667
_diffrn_reflns_Laue_measured_fraction_full 0.996
_diffrn_reflns_Laue_measured_fraction_max 0.985
_diffrn_reflns_limit_h_max 12
_diffrn_reflns_limit_h_min -13
_diffrn_reflns_limit_k_max 21
_diffrn_reflns_limit_k_min -21
_diffrn_reflns_limit_l_max 25
_diffrn_reflns_limit_l_min -25
_diffrn_reflns_number 15620
_diffrn_reflns_point_group_measured_fraction_full 0.962
_diffrn_reflns_point_group_measured_fraction_max 0.94
_diffrn_reflns_theta_full 25.242
_diffrn_reflns_theta_max 29.352
_diffrn_reflns_theta_min 3.878
_diffrn_source 'GeniX Mo, 0.05 x 0.05 mm2 microfocus'
_exptl_absorpt_coefficient_mu 0.209
_exptl_absorpt_correction_T_max 0.979
_exptl_absorpt_correction_T_min 0.9528
_exptl_absorpt_correction_type integration
_exptl_crystal_colour colourless
_exptl_crystal_density_diffrn 1.106
_exptl_crystal_description plate
_exptl_crystal_F_000 1072
_exptl_crystal_size_max 0.11
_exptl_crystal_size_mid 0.11
_exptl_crystal_size_min 0.1
_refine_diff_density_max 0.312
_refine_diff_density_min -0.372
_refine_diff_density_rms 0.069
_refine_ls_abs_structure_details
;
 Classical Flack method preferred over Parsons because s.u. lower.
;
_refine_ls_abs_structure_Flack -0.1(3)
_refine_ls_extinction_method none
_refine_ls_goodness_of_fit_ref 1.027
_refine_ls_hydrogen_treatment constr
_refine_ls_matrix_type full
_refine_ls_number_parameters 289
_refine_ls_number_reflns 7635
_refine_ls_number_restraints 2
_refine_ls_restrained_S_all 1.027
_refine_ls_R_factor_all 0.2226
_refine_ls_R_factor_gt 0.0898
_refine_ls_shift/su_max 0
_refine_ls_shift/su_mean 0
_refine_ls_structure_factor_coef Fsqd
_refine_ls_weighting_details
;
 w=1/[\s^2^(Fo^2^)+(0.0607P)^2^+9.4767P]
 where P=(Fo^2^+2Fc^2^)/3
;
_refine_ls_weighting_scheme calc
_refine_ls_wR_factor_gt 0.1735
_refine_ls_wR_factor_ref 0.2268
_reflns_Friedel_coverage 0.907
_reflns_Friedel_fraction_full 0.929
_reflns_Friedel_fraction_max 0.895
_reflns_number_gt 3350
_reflns_number_total 7635
_reflns_threshold_expression 'I > 2\s(I)'
_cod_data_source_file c8dt01833b2.cif
_cod_data_source_block za31a
_cod_depositor_comments 'Adding full bibliography for 7046819--7046822.cif.'
_cod_original_sg_symbol_H-M 'C c'
_cod_database_code 7046821
_shelx_estimated_absorpt_t_min 0.977
_shelx_estimated_absorpt_t_max 0.979

loop_
_symmetry_equiv_pos_as_xyz
x,y,z
x,-y,1/2+z
1/2+x,1/2+y,z
1/2+x,1/2-y,1/2+z

loop_
_atom_site_label
_atom_site_type_symbol
_atom_site_fract_x
_atom_site_fract_y
_atom_site_fract_z
_atom_site_U_iso_or_equiv
_atom_site_adp_type
_atom_site_occupancy
_atom_site_site_symmetry_order
_atom_site_calc_flag
_atom_site_refinement_flags_posn
_atom_site_refinement_flags_adp
C1 C 0.8574(10) 0.9744(6) 0.9066(5) 0.045(2) Uani 1 1 d . .
C2 C 0.9597(10) 1.0236(6) 0.8853(5) 0.049(2) Uani 1 1 d . .
H2 H 1.0133 1.002 0.851 0.059 Uiso 1 1 calc R U
C3 C 0.9861(11) 1.1050(6) 0.9135(6) 0.057(3) Uani 1 1 d . .
H3 H 1.0567 1.1376 0.8976 0.068 Uiso 1 1 calc R U
C4 C 0.9119(12) 1.1379(7) 0.9632(5) 0.058(3) Uani 1 1 d . .
H4 H 0.9313 1.1926 0.9827 0.07 Uiso 1 1 calc R U
C5 C 0.8094(11) 1.0910(6) 0.9845(6) 0.055(3) Uani 1 1 d . .
H5 H 0.7559 1.114 1.0184 0.066 Uiso 1 1 calc R U
C6 C 0.7818(10) 1.0108(6) 0.9576(6) 0.051(2) Uani 1 1 d . .
H6 H 0.7103 0.9794 0.9739 0.061 Uiso 1 1 calc R U
C7 C 0.9237(9) 0.8050(6) 0.9474(5) 0.045(2) Uani 1 1 d . .
C8 C 1.0731(10) 0.8218(7) 0.9494(6) 0.056(3) Uani 1 1 d . .
H8A H 1.0911 0.8818 0.9601 0.084 Uiso 1 1 calc R U
H8B H 1.1027 0.8078 0.903 0.084 Uiso 1 1 calc R U
H8C H 1.1221 0.7868 0.9866 0.084 Uiso 1 1 calc R U
C9 C 0.8775(12) 0.8241(7) 1.0194(6) 0.061(3) Uani 1 1 d . .
H9A H 0.7812 0.8119 1.0178 0.091 Uiso 1 1 calc R U
H9B H 0.8936 0.884 1.031 0.091 Uiso 1 1 calc R U
H9C H 0.9275 0.7888 1.056 0.091 Uiso 1 1 calc R U
C10 C 0.8980(11) 0.7107(6) 0.9317(6) 0.059(3) Uani 1 1 d . .
H10A H 0.8016 0.699 0.9299 0.088 Uiso 1 1 calc R U
H10B H 0.947 0.6766 0.9696 0.088 Uiso 1 1 calc R U
H10C H 0.929 0.6962 0.8856 0.088 Uiso 1 1 calc R U
C11 C 0.6967(12) 0.6879(6) 0.7509(6) 0.062(3) Uani 1 1 d . .
H11A H 0.6477 0.706 0.7905 0.093 Uiso 1 1 calc R U
H11B H 0.7683 0.6485 0.7688 0.093 Uiso 1 1 calc R U
H11C H 0.6347 0.6596 0.7144 0.093 Uiso 1 1 calc R U
C12 C 0.6250(11) 0.8463(7) 0.6689(7) 0.066(3) Uani 1 1 d . .
H12A H 0.5742 0.8682 0.7065 0.099 Uiso 1 1 calc R U
H12B H 0.5667 0.8099 0.6367 0.099 Uiso 1 1 calc R U
H12C H 0.6573 0.8936 0.6419 0.099 Uiso 1 1 calc R U
C13 C 0.8617(10) 0.7439(6) 0.6364(6) 0.057(3) Uani 1 1 d . .
H13A H 0.9015 0.7919 0.6133 0.085 Uiso 1 1 calc R U
H13B H 0.7982 0.7146 0.6014 0.085 Uiso 1 1 calc R U
H13C H 0.9328 0.7046 0.6551 0.085 Uiso 1 1 calc R U
C14 C 1.0901(11) 0.9698(6) 0.6446(7) 0.062(3) Uani 1 1 d . .
H14A H 1.0816 1.0006 0.6897 0.074 Uiso 1 1 calc R U
H14B H 0.9995 0.962 0.6185 0.074 Uiso 1 1 calc R U
C15 C 1.179(2) 1.0160(9) 0.6003(10) 0.137(8) Uani 1 1 d . .
H15A H 1.1238 1.0415 0.5588 0.164 Uiso 1 1 calc R U
H15B H 1.2247 1.0623 0.6287 0.164 Uiso 1 1 calc R U
C16 C 1.2725(17) 0.9628(10) 0.5767(10) 0.113(6) Uani 1 1 d . .
H16A H 1.3644 0.9822 0.594 0.136 Uiso 1 1 calc R U
H16B H 1.2631 0.9613 0.5238 0.136 Uiso 1 1 calc R U
C17 C 1.2462(13) 0.8756(8) 0.6066(7) 0.080(4) Uani 1 1 d . .
H17A H 1.2056 0.8376 0.5683 0.096 Uiso 1 1 calc R U
H17B H 1.3311 0.8498 0.6287 0.096 Uiso 1 1 calc R U
C18 C 1.3287(11) 0.9630(6) 0.8196(8) 0.072(4) Uani 1 1 d . .
H18A H 1.2436 0.9907 0.8286 0.087 Uiso 1 1 calc R U
H18B H 1.3616 0.99 0.7774 0.087 Uiso 1 1 calc R U
C19 C 1.4314(16) 0.9721(8) 0.8838(8) 0.089(4) Uani 1 1 d . .
H19A H 1.4068 1.0183 0.9154 0.107 Uiso 1 1 calc R U
H19B H 1.5217 0.9837 0.8693 0.107 Uiso 1 1 calc R U
C20 C 1.4275(12) 0.8844(7) 0.9215(6) 0.064(3) Uani 1 1 d . .
H20A H 1.5151 0.8701 0.9486 0.077 Uiso 1 1 calc R U
H20B H 1.3561 0.882 0.9539 0.077 Uiso 1 1 calc R U
C21 C 1.3971(10) 0.8298(7) 0.8592(6) 0.056(3) Uani 1 1 d . .
H21A H 1.481 0.8151 0.8387 0.067 Uiso 1 1 calc R U
H21B H 1.3545 0.7767 0.8733 0.067 Uiso 1 1 calc R U
C22 C 1.3015(13) 0.6689(8) 0.7115(9) 0.093(5) Uani 1 1 d . .
H22A H 1.3869 0.6693 0.7435 0.111 Uiso 1 1 calc R U
H22B H 1.3155 0.7006 0.6676 0.111 Uiso 1 1 calc R U
C23 C 1.2638(14) 0.5825(7) 0.6933(8) 0.076(4) Uani 1 1 d . .
H23A H 1.3395 0.5434 0.7068 0.091 Uiso 1 1 calc R U
H23B H 1.236 0.577 0.6413 0.091 Uiso 1 1 calc R U
C24 C 1.1468(11) 0.5635(6) 0.7358(6) 0.059(3) Uani 1 1 d . .
H24A H 1.063 0.5545 0.7036 0.071 Uiso 1 1 calc R U
H24B H 1.1652 0.5126 0.7659 0.071 Uiso 1 1 calc R U
C25 C 1.1363(11) 0.6411(6) 0.7811(6) 0.053(3) Uani 1 1 d . .
H25A H 1.041 0.655 0.7849 0.064 Uiso 1 1 calc R U
H25B H 1.1826 0.6319 0.8298 0.064 Uiso 1 1 calc R U
Li1 Li 1.1524(16) 0.8287(10) 0.7487(10) 0.050(4) Uani 1 1 d . .
O1 O 1.1561(6) 0.8887(4) 0.6588(4) 0.0512(17) Uani 1 1 d . .
O2 O 1.3073(7) 0.8744(4) 0.8071(4) 0.057(2) Uani 1 1 d . .
O3 O 1.1999(6) 0.7080(4) 0.7457(4) 0.0504(17) Uani 1 1 d . .
Si1 Si 0.7722(3) 0.78295(16) 0.71060(16) 0.0467(7) Uani 1 1 d . .
P1 P 0.8176(2) 0.86602(16) 0.87527(15) 0.0440(6) Uani 1 1 d . .
P2 P 0.9189(2) 0.85588(16) 0.78101(14) 0.0463(7) Uani 1 1 d . .

loop_
_atom_site_aniso_label
_atom_site_aniso_U_11
_atom_site_aniso_U_22
_atom_site_aniso_U_33
_atom_site_aniso_U_23
_atom_site_aniso_U_13
_atom_site_aniso_U_12
C1 0.042(5) 0.047(5) 0.046(6) -0.003(4) 0.003(5) 0.004(4)
C2 0.051(6) 0.047(6) 0.049(6) 0.002(5) 0.009(5) -0.004(5)
C3 0.066(7) 0.039(5) 0.063(7) 0.004(5) 0.000(6) -0.015(5)
C4 0.079(8) 0.047(6) 0.048(7) -0.010(5) 0.002(6) -0.008(6)
C5 0.058(7) 0.044(6) 0.062(7) -0.006(5) 0.007(5) 0.010(5)
C6 0.049(6) 0.043(6) 0.059(7) -0.005(5) 0.001(5) 0.001(5)
C7 0.042(6) 0.043(5) 0.050(6) -0.002(4) 0.005(5) 0.006(4)
C8 0.048(6) 0.058(6) 0.061(7) 0.001(5) 0.000(5) -0.002(5)
C9 0.064(7) 0.054(6) 0.066(8) 0.005(5) 0.010(6) -0.001(5)
C10 0.066(7) 0.044(6) 0.068(8) 0.006(5) 0.009(6) 0.001(5)
C11 0.063(7) 0.055(6) 0.069(8) -0.012(6) 0.006(6) -0.008(6)
C12 0.051(6) 0.069(8) 0.076(8) -0.022(6) -0.001(6) -0.001(6)
C13 0.056(7) 0.046(6) 0.069(8) 0.001(5) 0.008(6) -0.002(5)
C14 0.063(7) 0.044(6) 0.079(8) 0.003(5) 0.013(6) 0.010(5)
C15 0.23(2) 0.065(9) 0.142(16) 0.037(10) 0.118(16) 0.031(12)
C16 0.097(11) 0.102(11) 0.151(15) 0.053(11) 0.060(11) 0.015(9)
C17 0.073(8) 0.076(8) 0.098(10) 0.019(7) 0.042(8) 0.026(7)
C18 0.058(8) 0.041(6) 0.112(12) 0.005(6) -0.016(8) -0.003(5)
C19 0.109(11) 0.052(7) 0.100(12) -0.001(7) -0.016(9) -0.013(8)
C20 0.053(7) 0.068(8) 0.070(8) 0.002(6) 0.006(6) -0.015(6)
C21 0.034(6) 0.058(6) 0.072(8) 0.007(6) -0.011(5) 0.006(5)
C22 0.073(10) 0.062(8) 0.155(15) -0.015(9) 0.067(10) -0.002(7)
C23 0.096(10) 0.046(6) 0.096(10) 0.006(6) 0.049(8) 0.010(7)
C24 0.068(7) 0.040(5) 0.071(8) 0.002(5) 0.012(6) 0.001(5)
C25 0.052(6) 0.041(5) 0.068(7) 0.010(5) 0.013(5) -0.002(5)
Li1 0.046(9) 0.039(8) 0.065(11) 0.002(8) 0.006(8) -0.003(7)
O1 0.044(4) 0.043(4) 0.068(5) 0.004(3) 0.013(3) 0.007(3)
O2 0.045(4) 0.037(4) 0.086(6) 0.009(4) -0.008(4) -0.005(3)
O3 0.043(4) 0.041(4) 0.068(5) -0.001(3) 0.012(3) 0.002(3)
Si1 0.0380(14) 0.0416(14) 0.0597(19) -0.0025(13) 0.0020(12) -0.0028(12)
P1 0.0340(13) 0.0432(13) 0.0546(16) -0.0014(13) 0.0034(11) -0.0010(11)
P2 0.0366(14) 0.0477(14) 0.0545(17) -0.0018(13) 0.0046(12) -0.0024(12)

loop_
_atom_type_symbol
_atom_type_description
_atom_type_scat_dispersion_real
_atom_type_scat_dispersion_imag
_atom_type_scat_source
C C 0.0033 0.0016 'International Tables Vol C Tables 4.2.6.8 and 6.1.1.4'
H H 0 0 'International Tables Vol C Tables 4.2.6.8 and 6.1.1.4'
Li Li -0.0003 0.0001 'International Tables Vol C Tables 4.2.6.8 and 6.1.1.4'
O O 0.0106 0.006 'International Tables Vol C Tables 4.2.6.8 and 6.1.1.4'
Si Si 0.0817 0.0704 'International Tables Vol C Tables 4.2.6.8 and 6.1.1.4'
P P 0.1023 0.0942 'International Tables Vol C Tables 4.2.6.8 and 6.1.1.4'

loop_
_geom_angle_atom_site_label_1
_geom_angle_atom_site_label_2
_geom_angle_atom_site_label_3
_geom_angle
C2 C1 C6 116.2(9)
C2 C1 P1 124.8(7)
C6 C1 P1 119.0(7)
C1 C2 C3 121.3(10)
C1 C2 H2 119.3
C3 C2 H2 119.3
C4 C3 C2 121.0(10)
C4 C3 H3 119.5
C2 C3 H3 119.5
C3 C4 C5 118.9(10)
C3 C4 H4 120.6
C5 C4 H4 120.6
C4 C5 C6 121.2(10)
C4 C5 H5 119.4
C6 C5 H5 119.4
C5 C6 C1 121.5(10)
C5 C6 H6 119.3
C1 C6 H6 119.3
C9 C7 C8 110.0(9)
C9 C7 C10 107.7(8)
C8 C7 C10 108.6(8)
C9 C7 P1 109.8(7)
C8 C7 P1 113.8(7)
C10 C7 P1 106.7(7)
C7 C8 H8A 109.5
C7 C8 H8B 109.5
H8A C8 H8B 109.5
C7 C8 H8C 109.5
H8A C8 H8C 109.5
H8B C8 H8C 109.5
C7 C9 H9A 109.5
C7 C9 H9B 109.5
H9A C9 H9B 109.5
C7 C9 H9C 109.5
H9A C9 H9C 109.5
H9B C9 H9C 109.5
C7 C10 H10A 109.5
C7 C10 H10B 109.5
H10A C10 H10B 109.5
C7 C10 H10C 109.5
H10A C10 H10C 109.5
H10B C10 H10C 109.5
Si1 C11 H11A 109.5
Si1 C11 H11B 109.5
H11A C11 H11B 109.5
Si1 C11 H11C 109.5
H11A C11 H11C 109.5
H11B C11 H11C 109.5
Si1 C12 H12A 109.5
Si1 C12 H12B 109.5
H12A C12 H12B 109.5
Si1 C12 H12C 109.5
H12A C12 H12C 109.5
H12B C12 H12C 109.5
Si1 C13 H13A 109.5
Si1 C13 H13B 109.5
H13A C13 H13B 109.5
Si1 C13 H13C 109.5
H13A C13 H13C 109.5
H13B C13 H13C 109.5
O1 C14 C15 104.4(10)
O1 C14 H14A 110.9
C15 C14 H14A 110.9
O1 C14 H14B 110.9
C15 C14 H14B 110.9
H14A C14 H14B 108.9
C16 C15 C14 111.0(11)
C16 C15 H15A 109.4
C14 C15 H15A 109.4
C16 C15 H15B 109.4
C14 C15 H15B 109.4
H15A C15 H15B 108
C15 C16 C17 106.3(12)
C15 C16 H16A 110.5
C17 C16 H16A 110.5
C15 C16 H16B 110.5
C17 C16 H16B 110.5
H16A C16 H16B 108.7
O1 C17 C16 105.9(10)
O1 C17 H17A 110.6
C16 C17 H17A 110.6
O1 C17 H17B 110.6
C16 C17 H17B 110.6
H17A C17 H17B 108.7
O2 C18 C19 107.6(9)
O2 C18 H18A 110.2
C19 C18 H18A 110.2
O2 C18 H18B 110.2
C19 C18 H18B 110.2
H18A C18 H18B 108.5
C18 C19 C20 103.4(10)
C18 C19 H19A 111.1
C20 C19 H19A 111.1
C18 C19 H19B 111.1
C20 C19 H19B 111.1
H19A C19 H19B 109.1
C21 C20 C19 99.9(10)
C21 C20 H20A 111.8
C19 C20 H20A 111.8
C21 C20 H20B 111.8
C19 C20 H20B 111.8
H20A C20 H20B 109.5
O2 C21 C20 108.5(9)
O2 C21 H21A 110
C20 C21 H21A 110
O2 C21 H21B 110
C20 C21 H21B 110
H21A C21 H21B 108.4
O3 C22 C23 109.9(9)
O3 C22 H22A 109.7
C23 C22 H22A 109.7
O3 C22 H22B 109.7
C23 C22 H22B 109.7
H22A C22 H22B 108.2
C22 C23 C24 104.9(9)
C22 C23 H23A 110.8
C24 C23 H23A 110.8
C22 C23 H23B 110.8
C24 C23 H23B 110.8
H23A C23 H23B 108.8
C25 C24 C23 104.2(9)
C25 C24 H24A 110.9
C23 C24 H24A 110.9
C25 C24 H24B 110.9
C23 C24 H24B 110.9
H24A C24 H24B 108.9
O3 C25 C24 105.8(8)
O3 C25 H25A 110.6
C24 C25 H25A 110.6
O3 C25 H25B 110.6
C24 C25 H25B 110.6
H25A C25 H25B 108.7
O2 Li1 O1 102.7(8)
O2 Li1 O3 101.3(8)
O1 Li1 O3 114.8(9)
O2 Li1 P2 120.4(8)
O1 Li1 P2 103.6(7)
O3 Li1 P2 114.0(7)
C17 O1 C14 108.2(8)
C17 O1 Li1 127.3(8)
C14 O1 Li1 122.5(8)
C18 O2 C21 107.2(8)
C18 O2 Li1 123.6(8)
C21 O2 Li1 127.2(7)
C22 O3 C25 105.7(8)
C22 O3 Li1 129.0(8)
C25 O3 Li1 125.3(7)
C13 Si1 C11 106.9(5)
C13 Si1 C12 106.6(5)
C11 Si1 C12 105.1(5)
C13 Si1 P2 106.5(4)
C11 Si1 P2 116.6(4)
C12 Si1 P2 114.5(4)
C1 P1 C7 99.2(4)
C1 P1 P2 103.3(3)
C7 P1 P2 106.0(3)
P1 P2 Si1 101.10(14)
P1 P2 Li1 138.6(4)
Si1 P2 Li1 110.0(4)

loop_
_geom_bond_atom_site_label_1
_geom_bond_atom_site_label_2
_geom_bond_distance
C1 C2 1.380(12)
C1 C6 1.410(13)
C1 P1 1.839(10)
C2 C3 1.403(13)
C2 H2 0.95
C3 C4 1.361(15)
C3 H3 0.95
C4 C5 1.362(14)
C4 H4 0.95
C5 C6 1.379(13)
C5 H5 0.95
C6 H6 0.95
C7 C9 1.511(14)
C7 C8 1.516(13)
C7 C10 1.534(13)
C7 P1 1.891(10)
C8 H8A 0.98
C8 H8B 0.98
C8 H8C 0.98
C9 H9A 0.98
C9 H9B 0.98
C9 H9C 0.98
C10 H10A 0.98
C10 H10B 0.98
C10 H10C 0.98
C11 Si1 1.878(11)
C11 H11A 0.98
C11 H11B 0.98
C11 H11C 0.98
C12 Si1 1.879(11)
C12 H12A 0.98
C12 H12B 0.98
C12 H12C 0.98
C13 Si1 1.848(11)
C13 H13A 0.98
C13 H13B 0.98
C13 H13C 0.98
C14 O1 1.452(11)
C14 C15 1.476(18)
C14 H14A 0.99
C14 H14B 0.99
C15 C16 1.37(2)
C15 H15A 0.99
C15 H15B 0.99
C16 C17 1.523(18)
C16 H16A 0.99
C16 H16B 0.99
C17 O1 1.422(12)
C17 H17A 0.99
C17 H17B 0.99
C18 O2 1.430(12)
C18 C19 1.504(18)
C18 H18A 0.99
C18 H18B 0.99
C19 C20 1.558(16)
C19 H19A 0.99
C19 H19B 0.99
C20 C21 1.461(15)
C20 H20A 0.99
C20 H20B 0.99
C21 O2 1.440(11)
C21 H21A 0.99
C21 H21B 0.99
C22 O3 1.407(12)
C22 C23 1.445(16)
C22 H22A 0.99
C22 H22B 0.99
C23 C24 1.520(15)
C23 H23A 0.99
C23 H23B 0.99
C24 C25 1.502(13)
C24 H24A 0.99
C24 H24B 0.99
C25 O3 1.436(10)
C25 H25A 0.99
C25 H25B 0.99
Li1 O2 1.938(18)
Li1 O1 1.943(19)
Li1 O3 1.965(16)
Li1 P2 2.518(17)
Si1 P2 2.193(4)
P1 P2 2.146(3)

loop_
_geom_torsion_atom_site_label_1
_geom_torsion_atom_site_label_2
_geom_torsion_atom_site_label_3
_geom_torsion_atom_site_label_4
_geom_torsion
C6 C1 C2 C3 0.2(14)
P1 C1 C2 C3 -178.1(8)
C1 C2 C3 C4 0.4(16)
C2 C3 C4 C5 -1.2(17)
C3 C4 C5 C6 1.3(17)
C4 C5 C6 C1 -0.7(16)
C2 C1 C6 C5 0.0(15)
P1 C1 C6 C5 178.3(8)
O1 C14 C15 C16 12(2)
C14 C15 C16 C17 0(2)
C15 C16 C17 O1 -12(2)
O2 C18 C19 C20 -19.5(14)
C18 C19 C20 C21 32.9(13)
C19 C20 C21 O2 -36.1(11)
O3 C22 C23 C24 -14.2(17)
C22 C23 C24 C25 -5.1(15)
C23 C24 C25 O3 22.1(12)
C16 C17 O1 C14 20.2(14)
C16 C17 O1 Li1 -144.0(12)
C15 C14 O1 C17 -20.0(15)
C15 C14 O1 Li1 145.1(12)
C19 C18 O2 C21 -2.4(13)
C19 C18 O2 Li1 162.3(10)
C20 C21 O2 C18 25.6(12)
C20 C21 O2 Li1 -138.5(10)
C23 C22 O3 C25 28.8(16)
C23 C22 O3 Li1 -152.6(11)
C24 C25 O3 C22 -31.2(12)
C24 C25 O3 Li1 150.1(9)
C2 C1 P1 C7 92.0(9)
C6 C1 P1 C7 -86.2(8)
C2 C1 P1 P2 -17.0(9)
C6 C1 P1 P2 164.8(7)
C9 C7 P1 C1 61.0(7)
C8 C7 P1 C1 -62.8(8)
C10 C7 P1 C1 177.5(7)
C9 C7 P1 P2 167.8(6)
C8 C7 P1 P2 44.0(8)
C10 C7 P1 P2 -75.8(7)
